data_2210180
loop_
_publ_author_name
'Koziol, Anna E.'
'Lis, Tadeusz'
'Kolodziejczyk, Edyta'
'Kusakiewicz-Dawid, Anna'
'Rzeszotarska, Barbara'

_publ_section_title
;
 Ethyl 1-acetyl-3-amino-1<i>H</i>-pyrazole-4-carboxylate, a tetragonal
 structure with <i>Z</i>' = 4
;
_journal_coeditor_code CS2018
_journal_issue 9
_journal_name_full 'Acta Crystallographica Section E'
_journal_page_first o3664
_journal_page_last o3666
_journal_paper_doi 10.1107/S1600536806029515
_journal_volume 62
_journal_year 2006
_chemical_formula_iupac 'C8 H11 N3 O3'
_chemical_formula_moiety 'C8 H11 N3 O3'
_chemical_formula_sum 'C8 H11 N3 O3'
_chemical_formula_weight 197.20
_chemical_melting_point 383
_chemical_name_systematic
;
Ethyl 1-acetyl-3-amino-1H-pyrazole-4-carboxylate
;
_space_group_IT_number 78
_symmetry_cell_setting tetragonal
_symmetry_space_group_name_Hall 'P 4cw'
_symmetry_space_group_name_H-M 'P 43'
_atom_sites_solution_hydrogens geom
_atom_sites_solution_primary direct
_atom_sites_solution_secondary difmap
_audit_creation_method SHELXL97
_cell_angle_alpha 90.00
_cell_angle_beta 90.00
_cell_angle_gamma 90.00
_cell_formula_units_Z 16
_cell_length_a 16.887(6)
_cell_length_b 16.887(6)
_cell_length_c 13.332(5)
_cell_measurement_reflns_used 32167
_cell_measurement_temperature 100(2)
_cell_measurement_theta_max 35.00
_cell_measurement_theta_min 3.10
_cell_volume 3802(2)
_computing_cell_refinement 'CrysAlis CCD'
_computing_data_collection 'CrysAlis CCD (Oxford Diffraction, 2001)'
_computing_data_reduction 'CrysAlis RED (Oxford Diffraction, 2001)'
_computing_molecular_graphics 'SHELXTL/PC (Sheldrick, 1990)'
_computing_publication_material 'SHELXL97 and enCIFer (Allen <i>et al.</i>,  2004)'
_computing_structure_refinement 'SHELXL97 (Sheldrick, 1997)'
_computing_structure_solution 'SHELXS97 (Sheldrick, 1997)'
_diffrn_ambient_temperature 100(2)
_diffrn_measured_fraction_theta_full 0.978
_diffrn_measured_fraction_theta_max 0.762
_diffrn_measurement_device_type 'Kuma KM4 CCD area-detector'
_diffrn_measurement_method \w
_diffrn_radiation_monochromator graphite
_diffrn_radiation_source 'fine-focus sealed tube'
_diffrn_radiation_type MoK\a
_diffrn_radiation_wavelength 0.71073
_diffrn_reflns_av_R_equivalents 0.0338
_diffrn_reflns_av_sigmaI/netI 0.0260
_diffrn_reflns_limit_h_max 23
_diffrn_reflns_limit_h_min -26
_diffrn_reflns_limit_k_max 27
_diffrn_reflns_limit_k_min -21
_diffrn_reflns_limit_l_max 22
_diffrn_reflns_limit_l_min -17
_diffrn_reflns_number 37699
_diffrn_reflns_theta_full 28.50
_diffrn_reflns_theta_max 37.48
_diffrn_reflns_theta_min 3.10
_diffrn_standards_number 0
_exptl_absorpt_coefficient_mu 0.107
_exptl_absorpt_correction_T_max 0.9634
_exptl_absorpt_correction_T_min 0.9286
_exptl_absorpt_correction_type analytical
_exptl_absorpt_process_details '(CrysAlis RED; Oxford Diffraction, 2001)'
_exptl_crystal_colour colourless
_exptl_crystal_density_diffrn 1.378
_exptl_crystal_density_method 'not measured'
_exptl_crystal_description prism
_exptl_crystal_F_000 1664
_exptl_crystal_size_max 0.63
_exptl_crystal_size_mid 0.52
_exptl_crystal_size_min 0.35
_refine_diff_density_max 0.476
_refine_diff_density_min -0.357
_refine_ls_extinction_method none
_refine_ls_goodness_of_fit_ref 1.030
_refine_ls_hydrogen_treatment constr
_refine_ls_matrix_type full
_refine_ls_number_parameters 513
_refine_ls_number_reflns 7874
_refine_ls_number_restraints 1
_refine_ls_restrained_S_all 1.029
_refine_ls_R_factor_all 0.0635
_refine_ls_R_factor_gt 0.0461
_refine_ls_shift/su_max 0.000
_refine_ls_shift/su_mean 0.000
_refine_ls_structure_factor_coef Fsqd
_refine_ls_weighting_details 'calc w = 1/[\s^2^(Fo^2^)+(0.071P)^2^] where P=(Fo^2^+2Fc^2^)/3'
_refine_ls_weighting_scheme calc
_refine_ls_wR_factor_gt 0.1086
_refine_ls_wR_factor_ref 0.1150
_reflns_number_gt 6125
_reflns_number_total 7874
_reflns_threshold_expression I>2\s(I)
_cod_data_source_file cs2018.cif
_cod_data_source_block I
_cod_depositor_comments
;
The following automatic conversions were performed:

'_chemical_melting_point' value '383 K' was changed to '383' - the
value should be numeric and without a unit designator.

Automatic conversion script
Id: cif_fix_values 1646 2011-03-28 12:23:43Z adriana 

The following automatic conversions were performed:

'_chemical_melting_point' value '383 K' was changed to '383' - the
value should be numeric and without a unit designator.

Automatic conversion script
Id: cif_fix_values 1715 2011-07-08 13:25:40Z adriana 
;
_cod_database_code 2210180
_cod_database_fobs_code 2210180

loop_
_symmetry_equiv_pos_as_xyz
'x, y, z'
'-x, -y, z+1/2'
'-y, x, z+3/4'
'y, -x, z+1/4'

loop_
_atom_site_type_symbol
_atom_site_label
_atom_site_fract_x
_atom_site_fract_y
_atom_site_fract_z
_atom_site_U_iso_or_equiv
_atom_site_adp_type
_atom_site_calc_flag
_atom_site_refinement_flags
_atom_site_occupancy
N N1A 0.70036(8) 0.52791(8) -0.02037(10) 0.0147(3) Uani d . 1
N N2A 0.78154(8) 0.51636(8) -0.03002(10) 0.0155(3) Uani d . 1
C C3A 0.78984(10) 0.43787(10) -0.03228(11) 0.0152(3) Uani d . 1
N N3A 0.86082(8) 0.40294(9) -0.04468(11) 0.0194(3) Uani d . 1
H H3A1 0.9037 0.4321 -0.0516 0.023 Uiso calc R 1
H H3A2 0.8644 0.3510 -0.0458 0.023 Uiso calc R 1
C C4A 0.71427(10) 0.39882(10) -0.02344(12) 0.0148(3) Uani d . 1
C C5A 0.65956(10) 0.45906(10) -0.01628(12) 0.0157(3) Uani d . 1
H H5A 0.6038 0.4533 -0.0097 0.019 Uiso calc R 1
C C1A 0.66713(10) 0.60456(10) -0.01792(11) 0.0162(3) Uani d . 1
O O1A 0.59496(7) 0.61043(8) -0.01590(10) 0.0226(3) Uani d . 1
C C2A 0.72431(10) 0.67128(10) -0.01700(14) 0.0200(3) Uani d . 1
H H2A1 0.7552 0.6708 -0.0792 0.030 Uiso calc R 1
H H2A2 0.7600 0.6657 0.0405 0.030 Uiso calc R 1
H H2A3 0.6954 0.7214 -0.0117 0.030 Uiso calc R 1
C C6A 0.69975(10) 0.31378(10) -0.02540(12) 0.0160(3) Uani d . 1
O O6A 0.75112(8) 0.26354(7) -0.02915(11) 0.0243(3) Uani d . 1
O O7A 0.62150(7) 0.29713(7) -0.02309(9) 0.0192(2) Uani d . 1
C C7A 0.60000(11) 0.21360(10) -0.02919(14) 0.0207(3) Uani d . 1
H H7A1 0.6149 0.1858 0.0334 0.025 Uiso calc R 1
H H7A2 0.6276 0.1880 -0.0861 0.025 Uiso calc R 1
C C8A 0.51138(11) 0.21063(12) -0.04439(14) 0.0256(4) Uani d . 1
H H8A1 0.4943 0.1553 -0.0497 0.038 Uiso calc R 1
H H8A2 0.4975 0.2389 -0.1061 0.038 Uiso calc R 1
H H8A3 0.4849 0.2357 0.0128 0.038 Uiso calc R 1
N N1B 0.62325(8) -0.07923(8) -0.05593(10) 0.0146(3) Uani d . 1
N N2B 0.61118(8) -0.15995(8) -0.04260(10) 0.0158(3) Uani d . 1
C C3B 0.53251(10) -0.16743(10) -0.04173(11) 0.0153(3) Uani d . 1
N N3B 0.49696(9) -0.23804(9) -0.02556(12) 0.0209(3) Uani d . 1
H H3B1 0.5258 -0.2807 -0.0152 0.025 Uiso calc R 1
H H3B2 0.4450 -0.2414 -0.0254 0.025 Uiso calc R 1
C C4B 0.49370(9) -0.09188(9) -0.05555(11) 0.0147(3) Uani d . 1
C C5B 0.55395(9) -0.03839(9) -0.06403(12) 0.0154(3) Uani d . 1
H H5B 0.5486 0.0171 -0.0738 0.018 Uiso calc R 1
C C1B 0.69976(9) -0.04680(10) -0.05951(12) 0.0154(3) Uani d . 1
O O1B 0.70693(7) 0.02492(7) -0.06251(9) 0.0200(2) Uani d . 1
C C2B 0.76622(10) -0.10523(10) -0.05829(13) 0.0194(3) Uani d . 1
H H2B1 0.7607 -0.1415 -0.1152 0.029 Uiso calc R 1
H H2B2 0.7647 -0.1354 0.0045 0.029 Uiso calc R 1
H H2B3 0.8168 -0.0771 -0.0634 0.029 Uiso calc R 1
C C6B 0.40835(10) -0.07816(9) -0.05750(11) 0.0154(3) Uani d . 1
O O6B 0.35887(7) -0.13051(7) -0.05231(10) 0.0225(3) Uani d . 1
O O7B 0.39068(7) -0.00061(7) -0.06476(9) 0.0191(2) Uani d . 1
C C7B 0.30717(10) 0.02022(10) -0.05846(14) 0.0210(3) Uani d . 1
H H7B1 0.2818 -0.0080 -0.0019 0.025 Uiso calc R 1
H H7B2 0.2795 0.0055 -0.1212 0.025 Uiso calc R 1
C C8B 0.30300(11) 0.10842(11) -0.04233(14) 0.0244(4) Uani d . 1
H H8B1 0.2475 0.1248 -0.0369 0.037 Uiso calc R 1
H H8B2 0.3278 0.1356 -0.0992 0.037 Uiso calc R 1
H H8B3 0.3310 0.1223 0.0196 0.037 Uiso calc R 1
N N1C 0.01782(8) -0.00079(9) -0.05932(11) 0.0165(3) Uani d . 1
N N2C -0.06377(8) 0.01086(8) -0.05705(11) 0.0170(3) Uani d . 1
C C3C -0.07160(10) 0.08937(10) -0.05517(12) 0.0164(3) Uani d . 1
N N3C -0.14403(9) 0.12397(9) -0.05203(14) 0.0260(3) Uani d . 1
H H3C1 -0.1870 0.0945 -0.0512 0.031 Uiso calc R 1
H H3C2 -0.1481 0.1759 -0.0508 0.031 Uiso calc R 1
C C4C 0.00407(10) 0.12862(10) -0.05552(12) 0.0157(3) Uani d . 1
C C5C 0.05886(10) 0.06857(10) -0.05807(13) 0.0166(3) Uani d . 1
H H5C 0.1148 0.0743 -0.0588 0.020 Uiso calc R 1
C C1C 0.05042(10) -0.07720(10) -0.06280(13) 0.0178(3) Uani d . 1
O O1C 0.12252(7) -0.08368(7) -0.06662(11) 0.0245(3) Uani d . 1
C C2C -0.00724(10) -0.14406(10) -0.06131(14) 0.0208(3) Uani d . 1
H H2C1 -0.0426 -0.1399 -0.1193 0.031 Uiso calc R 1
H H2C2 -0.0385 -0.1418 0.0006 0.031 Uiso calc R 1
H H2C3 0.0215 -0.1944 -0.0642 0.031 Uiso calc R 1
C C6C 0.01798(10) 0.21369(10) -0.05072(11) 0.0159(3) Uani d . 1
O O6C -0.03495(8) 0.26289(7) -0.04565(10) 0.0220(3) Uani d . 1
O O7C 0.09531(7) 0.23157(7) -0.05256(10) 0.0194(2) Uani d . 1
C C7C 0.11517(10) 0.31519(10) -0.04406(13) 0.0201(3) Uani d . 1
H H7C1 0.0948 0.3372 0.0198 0.024 Uiso calc R 1
H H7C2 0.0919 0.3455 -0.1004 0.024 Uiso calc R 1
C C8C 0.20495(11) 0.31965(11) -0.04708(16) 0.0273(4) Uani d . 1
H H8C1 0.2217 0.3749 -0.0396 0.041 Uiso calc R 1
H H8C2 0.2240 0.2990 -0.1114 0.041 Uiso calc R 1
H H8C3 0.2270 0.2880 0.0078 0.041 Uiso calc R 1
N N1D 0.09337(8) 0.60341(8) -0.05500(10) 0.0153(2) Uani d . 1
N N2D 0.10333(8) 0.68533(8) -0.05801(11) 0.0164(3) Uani d . 1
C C3D 0.18154(10) 0.69497(9) -0.05153(11) 0.0147(3) Uani d . 1
N N3D 0.21495(9) 0.76747(9) -0.05148(13) 0.0230(3) Uani d . 1
H H3D1 0.1850 0.8100 -0.0558 0.028 Uiso calc R 1
H H3D2 0.2667 0.7723 -0.0471 0.028 Uiso calc R 1
C C4D 0.22180(10) 0.61992(10) -0.04407(11) 0.0146(3) Uani d . 1
C C5D 0.16309(10) 0.56408(10) -0.04728(12) 0.0152(3) Uani d . 1
H H5D 0.1699 0.5083 -0.0446 0.018 Uiso calc R 1
C C1D 0.01774(9) 0.56863(10) -0.05765(12) 0.0166(3) Uani d . 1
O O1D 0.01262(8) 0.49680(8) -0.05167(10) 0.0245(3) Uani d . 1
C C2D -0.05075(10) 0.62425(11) -0.06884(13) 0.0204(3) Uani d . 1
H H2D1 -0.0467 0.6664 -0.0185 0.031 Uiso calc R 1
H H2D3 -0.1004 0.5952 -0.0592 0.031 Uiso calc R 1
H H2D2 -0.0500 0.6476 -0.1361 0.031 Uiso calc R 1
C C6D 0.30720(10) 0.60728(10) -0.03765(11) 0.0150(3) Uani d . 1
O O6D 0.35621(7) 0.65981(7) -0.03678(10) 0.0216(3) Uani d . 1
O O7D 0.32498(7) 0.52980(7) -0.03240(9) 0.0173(2) Uani d . 1
C C7D 0.40862(10) 0.50955(10) -0.03342(13) 0.0189(3) Uani d . 1
H H7D1 0.4366 0.5361 0.0224 0.023 Uiso calc R 1
H H7D2 0.4333 0.5261 -0.0975 0.023 Uiso calc R 1
C C8D 0.41276(12) 0.42080(11) -0.02165(16) 0.0271(4) Uani d . 1
H H8D1 0.4681 0.4036 -0.0254 0.041 Uiso calc R 1
H H8D2 0.3824 0.3955 -0.0754 0.041 Uiso calc R 1
H H8D3 0.3905 0.4057 0.0435 0.041 Uiso calc R 1

loop_
_atom_site_aniso_label
_atom_site_aniso_U_11
_atom_site_aniso_U_22
_atom_site_aniso_U_33
_atom_site_aniso_U_12
_atom_site_aniso_U_13
_atom_site_aniso_U_23
N1A 0.0118(7) 0.0121(7) 0.0203(5) 0.0002(5) 0.0006(5) 0.0012(5)
N2A 0.0112(7) 0.0148(7) 0.0204(6) 0.0003(5) 0.0008(5) 0.0008(5)
C3A 0.0138(8) 0.0158(8) 0.0160(6) 0.0015(6) 0.0000(5) 0.0000(5)
N3A 0.0137(7) 0.0138(7) 0.0308(7) 0.0018(5) 0.0033(5) -0.0015(6)
C4A 0.0135(8) 0.0130(8) 0.0178(6) -0.0019(6) -0.0007(5) 0.0001(5)
C5A 0.0125(8) 0.0143(8) 0.0204(6) -0.0020(6) 0.0002(6) 0.0008(6)
C1A 0.0168(8) 0.0138(8) 0.0180(6) 0.0020(6) 0.0005(6) 0.0006(5)
O1A 0.0165(6) 0.0188(7) 0.0324(6) 0.0025(5) 0.0008(5) 0.0010(5)
C2A 0.0195(9) 0.0132(8) 0.0272(7) -0.0002(6) 0.0028(6) 0.0002(6)
C6A 0.0149(8) 0.0143(8) 0.0189(6) -0.0024(6) -0.0006(6) 0.0001(5)
O6A 0.0191(7) 0.0153(6) 0.0385(7) 0.0042(5) -0.0002(5) -0.0003(5)
O7A 0.0158(6) 0.0126(6) 0.0291(6) -0.0026(4) -0.0005(5) -0.0002(5)
C7A 0.0238(9) 0.0091(8) 0.0293(8) -0.0047(6) -0.0023(7) 0.0001(6)
C8A 0.0251(10) 0.0232(10) 0.0284(8) -0.0065(8) -0.0041(7) -0.0006(7)
N1B 0.0131(6) 0.0106(6) 0.0201(5) -0.0003(5) 0.0004(5) 0.0002(5)
N2B 0.0145(7) 0.0115(6) 0.0214(6) -0.0019(5) -0.0008(5) 0.0021(5)
C3B 0.0151(8) 0.0148(8) 0.0160(6) -0.0014(6) 0.0003(5) 0.0014(5)
N3B 0.0151(7) 0.0144(7) 0.0333(7) -0.0019(6) -0.0019(6) 0.0044(6)
C4B 0.0135(8) 0.0138(8) 0.0167(6) -0.0001(5) -0.0005(5) -0.0002(5)
C5B 0.0149(8) 0.0132(7) 0.0180(6) 0.0015(6) -0.0002(6) 0.0004(5)
C1B 0.0122(7) 0.0162(8) 0.0179(6) -0.0022(6) 0.0004(5) -0.0001(6)
O1B 0.0167(6) 0.0147(6) 0.0286(6) -0.0033(5) 0.0003(5) 0.0007(5)
C2B 0.0128(8) 0.0182(8) 0.0271(7) 0.0002(6) 0.0019(6) 0.0009(6)
C6B 0.0146(8) 0.0152(8) 0.0165(6) 0.0012(6) -0.0003(6) 0.0004(6)
O6B 0.0150(6) 0.0182(6) 0.0344(6) -0.0041(5) 0.0007(5) -0.0007(5)
O7B 0.0128(6) 0.0154(6) 0.0291(6) 0.0020(4) -0.0004(5) 0.0018(5)
C7B 0.0122(8) 0.0224(9) 0.0283(7) 0.0042(6) -0.0001(6) -0.0012(7)
C8B 0.0210(10) 0.0227(10) 0.0296(8) 0.0050(7) -0.0020(7) -0.0019(7)
N1C 0.0107(7) 0.0146(6) 0.0242(6) 0.0007(5) 0.0001(5) 0.0008(5)
N2C 0.0105(6) 0.0148(7) 0.0255(6) 0.0021(5) 0.0008(5) 0.0003(5)
C3C 0.0147(8) 0.0149(8) 0.0195(6) 0.0005(6) -0.0012(6) 0.0001(6)
N3C 0.0149(8) 0.0158(7) 0.0473(9) 0.0018(6) -0.0011(7) -0.0028(7)
C4C 0.0139(8) 0.0160(8) 0.0172(6) -0.0017(6) -0.0008(6) -0.0009(6)
C5C 0.0136(8) 0.0149(8) 0.0212(6) -0.0021(6) -0.0002(6) 0.0000(6)
C1C 0.0168(8) 0.0144(8) 0.0220(7) 0.0022(6) 0.0012(6) 0.0006(6)
O1C 0.0159(6) 0.0188(6) 0.0387(7) 0.0045(5) 0.0021(5) 0.0004(5)
C2C 0.0178(8) 0.0139(8) 0.0307(8) 0.0022(6) 0.0033(7) -0.0001(7)
C6C 0.0147(8) 0.0155(8) 0.0176(6) -0.0021(6) 0.0002(5) 0.0004(5)
O6C 0.0200(6) 0.0135(6) 0.0325(6) 0.0026(5) -0.0013(5) -0.0012(5)
O7C 0.0156(6) 0.0128(6) 0.0299(6) -0.0023(4) 0.0007(5) -0.0012(5)
C7C 0.0211(9) 0.0124(8) 0.0269(8) -0.0048(6) 0.0009(6) -0.0003(6)
C8C 0.0225(10) 0.0221(10) 0.0373(10) -0.0082(7) 0.0049(8) -0.0052(8)
N1D 0.0131(7) 0.0133(6) 0.0196(6) -0.0012(5) 0.0002(5) 0.0022(5)
N2D 0.0153(7) 0.0124(7) 0.0216(6) -0.0012(5) -0.0001(5) 0.0013(5)
C3D 0.0135(8) 0.0146(8) 0.0160(6) -0.0007(6) 0.0002(5) 0.0002(5)
N3D 0.0143(7) 0.0122(7) 0.0425(9) -0.0010(5) 0.0012(6) -0.0022(6)
C4D 0.0125(8) 0.0149(8) 0.0164(6) 0.0014(6) 0.0000(5) 0.0003(5)
C5D 0.0122(8) 0.0142(8) 0.0191(6) 0.0011(6) -0.0011(5) 0.0014(5)
C1D 0.0124(7) 0.0190(8) 0.0185(6) -0.0021(6) 0.0001(6) 0.0024(6)
O1D 0.0201(7) 0.0177(6) 0.0357(7) -0.0045(5) 0.0022(6) 0.0024(5)
C2D 0.0129(8) 0.0211(9) 0.0273(8) -0.0003(6) -0.0004(6) 0.0035(6)
C6D 0.0132(8) 0.0150(8) 0.0167(6) 0.0014(6) -0.0008(5) -0.0006(5)
O6D 0.0158(6) 0.0166(6) 0.0324(6) -0.0018(5) -0.0019(5) -0.0009(5)
O7D 0.0116(6) 0.0151(6) 0.0253(5) 0.0028(4) -0.0011(4) 0.0005(4)
C7D 0.0109(8) 0.0214(9) 0.0243(7) 0.0043(6) -0.0016(6) -0.0016(6)
C8D 0.0214(10) 0.0223(10) 0.0377(9) 0.0068(7) 0.0032(8) 0.0079(8)

loop_
_atom_type_symbol
_atom_type_description
_atom_type_scat_dispersion_real
_atom_type_scat_dispersion_imag
_atom_type_scat_source
C C 0.0033 0.0016 'International Tables Vol C Tables 4.2.6.8 and 6.1.1.4'
H H 0.0000 0.0000 'International Tables Vol C Tables 4.2.6.8 and 6.1.1.4'
N N 0.0061 0.0033 'International Tables Vol C Tables 4.2.6.8 and 6.1.1.4'
O O 0.0106 0.0060 'International Tables Vol C Tables 4.2.6.8 and 6.1.1.4'

loop_
_geom_angle_atom_site_label_1
_geom_angle_atom_site_label_2
_geom_angle_atom_site_label_3
_geom_angle
C5A N1A N2A 112.66(13)
C5A N1A C1A 125.80(14)
N2A N1A C1A 121.52(13)
C3A N2A N1A 104.19(13)
N2A C3A N3A 122.13(16)
N2A C3A C4A 111.10(14)
N3A C3A C4A 126.73(16)
C3A N3A H3A1 120.0
C3A N3A H3A2 120.0
H3A1 N3A H3A2 120.0
C5A C4A C3A 105.17(14)
C5A C4A C6A 128.04(15)
C3A C4A C6A 126.76(15)
N1A C5A C4A 106.88(14)
N1A C5A H5A 126.6
C4A C5A H5A 126.6
O1A C1A N1A 118.11(15)
O1A C1A C2A 125.92(15)
N1A C1A C2A 115.97(14)
C1A C2A H2A1 109.5
C1A C2A H2A2 109.5
H2A1 C2A H2A2 109.5
C1A C2A H2A3 109.5
H2A1 C2A H2A3 109.5
H2A2 C2A H2A3 109.5
O6A C6A O7A 123.64(15)
O6A C6A C4A 124.69(15)
O7A C6A C4A 111.67(14)
C6A O7A C7A 116.32(13)
O7A C7A C8A 106.63(15)
O7A C7A H7A1 110.4
C8A C7A H7A1 110.4
O7A C7A H7A2 110.4
C8A C7A H7A2 110.4
H7A1 C7A H7A2 108.6
C7A C8A H8A1 109.5
C7A C8A H8A2 109.5
H8A1 C8A H8A2 109.5
C7A C8A H8A3 109.5
H8A1 C8A H8A3 109.5
H8A2 C8A H8A3 109.5
C5B N1B N2B 112.38(13)
C5B N1B C1B 126.16(14)
N2B N1B C1B 121.46(13)
C3B N2B N1B 103.88(13)
N2B C3B N3B 121.78(15)
N2B C3B C4B 111.50(14)
N3B C3B C4B 126.67(15)
C3B N3B H3B1 120.0
C3B N3B H3B2 120.0
H3B1 N3B H3B2 120.0
C5B C4B C3B 104.87(14)
C5B C4B C6B 129.00(15)
C3B C4B C6B 126.12(14)
N1B C5B C4B 107.37(14)
N1B C5B H5B 126.3
C4B C5B H5B 126.3
O1B C1B N1B 118.72(15)
O1B C1B C2B 125.61(15)
N1B C1B C2B 115.67(14)
C1B C2B H2B1 109.5
C1B C2B H2B2 109.5
H2B1 C2B H2B2 109.5
C1B C2B H2B3 109.5
H2B1 C2B H2B3 109.5
H2B2 C2B H2B3 109.5
O6B C6B O7B 123.90(15)
O6B C6B C4B 124.12(15)
O7B C6B C4B 111.98(14)
C6B O7B C7B 116.45(13)
O7B C7B C8B 107.00(14)
O7B C7B H7B1 110.3
C8B C7B H7B1 110.3
O7B C7B H7B2 110.3
C8B C7B H7B2 110.3
H7B1 C7B H7B2 108.6
C7B C8B H8B1 109.5
C7B C8B H8B2 109.5
H8B1 C8B H8B2 109.5
C7B C8B H8B3 109.5
H8B1 C8B H8B3 109.5
H8B2 C8B H8B3 109.5
C5C N1C N2C 112.45(13)
C5C N1C C1C 126.29(14)
N2C N1C C1C 121.26(13)
C3C N2C N1C 103.85(13)
N2C C3C N3C 121.25(15)
N2C C3C C4C 111.71(14)
N3C C3C C4C 127.04(16)
C3C N3C H3C1 120.0
C3C N3C H3C2 120.0
H3C1 N3C H3C2 120.0
C5C C4C C3C 104.96(14)
C5C C4C C6C 128.36(15)
C3C C4C C6C 126.65(15)
N1C C5C C4C 107.03(14)
N1C C5C H5C 126.5
C4C C5C H5C 126.5
O1C C1C N1C 118.29(15)
O1C C1C C2C 125.63(15)
N1C C1C C2C 116.08(14)
C1C C2C H2C1 109.5
C1C C2C H2C2 109.5
H2C1 C2C H2C2 109.5
C1C C2C H2C3 109.5
H2C1 C2C H2C3 109.5
H2C2 C2C H2C3 109.5
O6C C6C O7C 124.08(15)
O6C C6C C4C 123.69(15)
O7C C6C C4C 112.23(14)
C6C O7C C7C 116.20(13)
O7C C7C C8C 106.02(14)
O7C C7C H7C1 110.5
C8C C7C H7C1 110.5
O7C C7C H7C2 110.5
C8C C7C H7C2 110.5
H7C1 C7C H7C2 108.7
C7C C8C H8C1 109.5
C7C C8C H8C2 109.5
H8C1 C8C H8C2 109.5
C7C C8C H8C3 109.5
H8C1 C8C H8C3 109.5
H8C2 C8C H8C3 109.5
C5D N1D N2D 112.55(13)
C5D N1D C1D 125.88(14)
N2D N1D C1D 121.55(13)
C3D N2D N1D 103.81(13)
N2D C3D N3D 121.69(15)
N2D C3D C4D 111.36(14)
N3D C3D C4D 126.94(15)
C3D N3D H3D1 120.0
C3D N3D H3D2 120.0
H3D1 N3D H3D2 120.0
C5D C4D C3D 105.18(14)
C5D C4D C6D 128.05(15)
C3D C4D C6D 126.75(15)
N1D C5D C4D 107.09(14)
N1D C5D H5D 126.5
C4D C5D H5D 126.5
O1D C1D N1D 118.58(15)
O1D C1D C2D 125.17(15)
N1D C1D C2D 116.24(14)
C1D C2D H2D1 109.5
C1D C2D H2D3 109.5
H2D1 C2D H2D3 109.5
C1D C2D H2D2 109.5
H2D1 C2D H2D2 109.5
H2D3 C2D H2D2 109.5
O6D C6D O7D 123.96(15)
O6D C6D C4D 124.57(15)
O7D C6D C4D 111.47(14)
C6D O7D C7D 116.47(13)
O7D C7D C8D 106.13(14)
O7D C7D H7D1 110.5
C8D C7D H7D1 110.5
O7D C7D H7D2 110.5
C8D C7D H7D2 110.5
H7D1 C7D H7D2 108.7
C7D C8D H8D1 109.5
C7D C8D H8D2 109.5
H8D1 C8D H8D2 109.5
C7D C8D H8D3 109.5
H8D1 C8D H8D3 109.5
H8D2 C8D H8D3 109.5

loop_
_geom_bond_atom_site_label_1
_geom_bond_atom_site_label_2
_geom_bond_distance
_geom_bond_publ_flag
N1A C5A 1.353(2) yes
N1A N2A 1.391(2) yes
N1A C1A 1.411(2) ?
N2A C3A 1.333(2) yes
C3A N3A 1.346(2) ?
C3A C4A 1.441(2) yes
N3A H3A1 0.88 ?
N3A H3A2 0.88 ?
C4A C5A 1.377(2) yes
C4A C6A 1.457(2) ?
C5A H5A 0.95 ?
C1A O1A 1.223(2) ?
C1A C2A 1.484(2) ?
C2A H2A1 0.98 ?
C2A H2A2 0.98 ?
C2A H2A3 0.98 ?
C6A O6A 1.214(2) ?
C6A O7A 1.351(2) ?
O7A C7A 1.459(2) ?
C7A C8A 1.511(3) ?
C7A H7A1 0.9900 ?
C7A H7A2 0.9900 ?
C8A H8A1 0.9800 ?
C8A H8A2 0.9800 ?
C8A H8A3 0.9800 ?
N1B C5B 1.363(2) yes
N1B N2B 1.390(2) yes
N1B C1B 1.404(2) ?
N2B C3B 1.335(2) yes
C3B N3B 1.352(2) ?
C3B C4B 1.446(2) yes
N3B H3B1 0.8800 ?
N3B H3B2 0.8800 ?
C4B C5B 1.365(2) yes
C4B C6B 1.460(2) ?
C5B H5B 0.9500 ?
C1B O1B 1.218(2) ?
C1B C2B 1.494(2) ?
C2B H2B1 0.9800 ?
C2B H2B2 0.9800 ?
C2B H2B3 0.9800 ?
C6B O6B 1.219(2) ?
C6B O7B 1.347(2) ?
O7B C7B 1.456(2) ?
C7B C8B 1.507(2) ?
C7B H7B1 0.9900 ?
C7B H7B2 0.9900 ?
C8B H8B1 0.9800 ?
C8B H8B2 0.9800 ?
C8B H8B3 0.9800 ?
N1C C5C 1.361(2) yes
N1C N2C 1.392(2) yes
N1C C1C 1.404(2) ?
N2C C3C 1.332(2) yes
C3C N3C 1.356(2) ?
C3C C4C 1.440(2) yes
N3C H3C1 0.8800 ?
N3C H3C2 0.8800 ?
C4C C5C 1.373(2) yes
C4C C6C 1.457(2) ?
C5C H5C 0.9500 ?
C1C O1C 1.224(2) ?
C1C C2C 1.491(2) ?
C2C H2C1 0.9800 ?
C2C H2C2 0.9800 ?
C2C H2C3 0.9800 ?
C6C O6C 1.222(2) ?
C6C O7C 1.341(2) ?
O7C C7C 1.456(2) ?
C7C C8C 1.518(3) ?
C7C H7C1 0.9900 ?
C7C H7C2 0.9900 ?
C8C H8C1 0.9800 ?
C8C H8C2 0.9800 ?
C8C H8C3 0.9800 ?
N1D C5D 1.356(2) yes
N1D N2D 1.394(2) yes
N1D C1D 1.406(2) ?
N2D C3D 1.333(2) yes
C3D N3D 1.348(2) ?
C3D C4D 1.442(2) yes
N3D H3D1 0.8800 ?
N3D H3D2 0.8800 ?
C4D C5D 1.369(2) yes
C4D C6D 1.460(2) ?
C5D H5D 0.9500 ?
C1D O1D 1.219(2) ?
C1D C2D 1.497(2) ?
C2D H2D1 0.9800 ?
C2D H2D3 0.9800 ?
C2D H2D2 0.9800 ?
C6D O6D 1.213(2) ?
C6D O7D 1.344(2) ?
O7D C7D 1.453(2) ?
C7D C8D 1.508(2) ?
C7D H7D1 0.9900 ?
C7D H7D2 0.9900 ?
C8D H8D1 0.9800 ?
C8D H8D2 0.9800 ?
C8D H8D3 0.9800 ?

loop_
_geom_hbond_atom_site_label_D
_geom_hbond_atom_site_label_H
_geom_hbond_atom_site_label_A
_geom_hbond_site_symmetry_A
_geom_hbond_distance_DH
_geom_hbond_distance_HA
_geom_hbond_distance_DA
_geom_hbond_angle_DHA
_geom_hbond_publ_flag
N3A H3A2 O6A . 0.88 2.43 3.003(2) 124 yes
N3A H3A2 O6C 1_655 0.88 2.26 2.948(2) 135 yes
N3A H3A1 O1D 1_655 0.88 2.14 3.015(2) 173 yes
N3B H3B2 O6B . 0.88 2.40 2.977(2) 124 yes
N3B H3B2 O6D 1_545 0.88 2.25 2.941(2) 136 yes
N3B H3B1 O1A 1_545 0.88 2.18 3.050(2) 171 yes
N3C H3C2 O6C . 0.88 2.41 2.984(2) 123 yes
N3C H3C2 O6A 1_455 0.88 2.27 2.964(2) 135 yes
N3C H3C1 O1B 1_455 0.88 2.15 3.025(2) 175 yes
N3D H3D2 O6D . 0.88 2.43 3.006(2) 123 yes
N3D H3D1 O1C 1_565 0.88 2.09 2.966(2) 175 yes
N3D H3D2 O6B 1_565 0.88 2.26 2.979(2) 139 yes

loop_
_geom_torsion_atom_site_label_1
_geom_torsion_atom_site_label_2
_geom_torsion_atom_site_label_3
_geom_torsion_atom_site_label_4
_geom_torsion
C5A N1A N2A C3A 0.28(17)
C1A N1A N2A C3A -178.30(13)
N1A N2A C3A N3A 177.63(15)
N1A N2A C3A C4A -0.38(16)
N2A C3A C4A C5A 0.35(18)
N3A C3A C4A C5A -177.54(16)
N2A C3A C4A C6A 178.40(15)
N3A C3A C4A C6A 0.5(3)
N2A N1A C5A C4A -0.07(18)
C1A N1A C5A C4A 178.45(14)
C3A C4A C5A N1A -0.16(17)
C6A C4A C5A N1A -178.17(15)
C5A N1A C1A O1A -3.1(2)
N2A N1A C1A O1A 175.31(14)
C5A N1A C1A C2A 176.31(15)
N2A N1A C1A C2A -5.3(2)
C5A C4A C6A O6A -177.91(17)
C3A C4A C6A O6A 4.5(3)
C5A C4A C6A O7A 2.4(2)
C3A C4A C6A O7A -175.19(14)
O6A C6A O7A C7A -2.3(2)
C4A C6A O7A C7A 177.41(13)
C6A O7A C7A C8A -169.86(14)
C5B N1B N2B C3B -0.61(17)
C1B N1B N2B C3B 179.09(13)
N1B N2B C3B N3B -176.95(14)
N1B N2B C3B C4B 0.63(16)
N2B C3B C4B C5B -0.45(17)
N3B C3B C4B C5B 176.99(16)
N2B C3B C4B C6B -179.34(14)
N3B C3B C4B C6B -1.9(3)
N2B N1B C5B C4B 0.34(18)
C1B N1B C5B C4B -179.34(14)
C3B C4B C5B N1B 0.05(17)
C6B C4B C5B N1B 178.90(15)
C5B N1B C1B O1B 6.0(2)
N2B N1B C1B O1B -173.65(14)
C5B N1B C1B C2B -174.56(15)
N2B N1B C1B C2B 5.8(2)
C5B C4B C6B O6B 177.68(16)
C3B C4B C6B O6B -3.7(3)
C5B C4B C6B O7B -2.9(2)
C3B C4B C6B O7B 175.70(14)
O6B C6B O7B C7B 4.6(2)
C4B C6B O7B C7B -174.80(13)
C6B O7B C7B C8B 166.16(13)
C5C N1C N2C C3C 0.47(19)
C1C N1C N2C C3C -179.34(14)
N1C N2C C3C N3C -179.60(16)
N1C N2C C3C C4C -0.39(18)
N2C C3C C4C C5C 0.19(19)
N3C C3C C4C C5C 179.34(18)
N2C C3C C4C C6C -177.95(15)
N3C C3C C4C C6C 1.2(3)
N2C N1C C5C C4C -0.36(19)
C1C N1C C5C C4C 179.43(15)
C3C C4C C5C N1C 0.11(17)
C6C C4C C5C N1C 178.21(15)
C5C N1C C1C O1C -1.2(2)
N2C N1C C1C O1C 178.62(15)
C5C N1C C1C C2C 178.74(16)
N2C N1C C1C C2C -1.5(2)
C5C C4C C6C O6C -177.69(17)
C3C C4C C6C O6C 0.0(3)
C5C C4C C6C O7C 2.3(2)
C3C C4C C6C O7C -179.94(14)
O6C C6C O7C C7C 2.4(2)
C4C C6C O7C C7C -177.66(13)
C6C O7C C7C C8C 179.49(14)
C5D N1D N2D C3D -0.20(17)
C1D N1D N2D C3D 178.47(13)
N1D N2D C3D N3D -179.65(15)
N1D N2D C3D C4D -0.19(17)
N2D C3D C4D C5D 0.49(18)
N3D C3D C4D C5D 179.92(16)
N2D C3D C4D C6D 178.79(14)
N3D C3D C4D C6D -1.8(3)
N2D N1D C5D C4D 0.52(18)
C1D N1D C5D C4D -178.09(14)
C3D C4D C5D N1D -0.58(17)
C6D C4D C5D N1D -178.85(14)
C5D N1D C1D O1D 0.7(2)
N2D N1D C1D O1D -177.76(14)
C5D N1D C1D C2D -178.67(15)
N2D N1D C1D C2D 2.8(2)
C5D C4D C6D O6D 178.70(16)
C3D C4D C6D O6D 0.8(2)
C5D C4D C6D O7D -1.5(2)
C3D C4D C6D O7D -179.46(14)
O6D C6D O7D C7D -4.8(2)
C4D C6D O7D C7D 175.47(13)
C6D O7D C7D C8D 177.23(13)

loop_
_cod_related_entry_id
_cod_related_entry_database
_cod_related_entry_code
1 ChemSpider 17626768
